data_1565406
loop_
_publ_author_name
'Su, Boya'
'Liao, Shengyun'
'Zhu, Haitao'
'Ge, Shuxian'
'Liu, Yan'
'Wang, Jingyao'
'Chen, Hui'
'Wang, Lidong'

_publ_section_title
;
 Fabrication of a 2D metal-organic framework (MOF) nanosheet colloidal
 system and investigation of its fluorescence response to pesticide
 molecules.
;
_journal_issue 47
_journal_name_full 'Analytical methods : advancing methods and applications'
_journal_page_first 5700
_journal_page_last 5710
_journal_paper_doi 10.1039/d1ay01837j
_journal_volume 13
_journal_year 2021
_chemical_formula_moiety 'C88 H44 N16 O16 Zn4, 4(H2 O)'
_chemical_formula_sum 'C88 H56 N16 O20 Zn4'
_chemical_formula_weight 1918.96
_chemical_name_systematic Zn-4py-ligand
_space_group_crystal_system monoclinic
_space_group_IT_number 14
_space_group_name_Hall '-P 2ybc'
_space_group_name_H-M_alt 'P 1 21/c 1'
_atom_sites_solution_hydrogens mixed
_atom_sites_solution_primary dual
_audit_creation_date 2021-03-29
_audit_creation_method
;
Olex2 1.2
(compiled 2018.05.29 svn.r3508 for OlexSys, GUI svn.r5506)
;
_audit_update_record
;
2021-07-26 deposited with the CCDC.	2021-11-05 downloaded from the CCDC.
;
_cell_angle_alpha 90
_cell_angle_beta 102.171(5)
_cell_angle_gamma 90
_cell_formula_units_Z 1
_cell_length_a 7.9231(4)
_cell_length_b 13.8107(6)
_cell_length_c 17.1406(8)
_cell_measurement_reflns_used 3738
_cell_measurement_temperature 293(2)
_cell_measurement_theta_max 32.6620
_cell_measurement_theta_min 2.9730
_cell_volume 1833.43(15)
_computing_cell_refinement 'CrysAlisPro 1.171.39.7e (Rigaku OD, 2015)'
_computing_data_collection 'CrysAlisPro 1.171.39.7e (Rigaku OD, 2015)'
_computing_data_reduction 'CrysAlisPro 1.171.39.7e (Rigaku OD, 2015)'
_computing_molecular_graphics 'Olex2 (Dolomanov et al., 2009)'
_computing_publication_material 'Olex2 (Dolomanov et al., 2009)'
_computing_structure_refinement 'ShelXL (Sheldrick, 2015)'
_computing_structure_solution 'ShelXT (Sheldrick, 2015)'
_diffrn_ambient_temperature 293
_diffrn_detector 'CCD plate'
_diffrn_measured_fraction_theta_full 0.986
_diffrn_measured_fraction_theta_max 0.880
_diffrn_measurement_details
;
List of Runs (angles in degrees, time in seconds):

  # Type    Start    End  Width  t~exp~   \w     \q     \k     \f   Frames
#--------------------------------------------------------------------------
  1  \w      4.00  30.00   1.00    6.42    --   30.00  54.00  60.00   26
  2  \w    -58.00 118.00   1.00    6.42    --   30.00  54.00-180.00  176
  3  \w    -71.00 -46.00   1.00    6.42    --   30.00  54.00  60.00   25
;
_diffrn_measurement_device 'two-circle diffractometer'
_diffrn_measurement_device_type 'XtaLAB Mini (ROW)'
_diffrn_measurement_method '\w scans'
_diffrn_orient_matrix_type 'CrysAlisPro convention (1999,Acta A55,543-557)'
_diffrn_orient_matrix_UB_11 -0.0773637000
_diffrn_orient_matrix_UB_12 0.0270858000
_diffrn_orient_matrix_UB_13 -0.0111312000
_diffrn_orient_matrix_UB_21 0.0487720000
_diffrn_orient_matrix_UB_22 0.0434689000
_diffrn_orient_matrix_UB_23 0.0038710000
_diffrn_orient_matrix_UB_31 0.0057160000
_diffrn_orient_matrix_UB_32 -0.0033413000
_diffrn_orient_matrix_UB_33 -0.0406618000
_diffrn_radiation_monochromator graphite
_diffrn_radiation_probe x-ray
_diffrn_radiation_type MoK\a
_diffrn_radiation_wavelength 0.71073
_diffrn_reflns_av_R_equivalents 0.0416
_diffrn_reflns_av_unetI/netI 0.0740
_diffrn_reflns_Laue_measured_fraction_full 0.986
_diffrn_reflns_Laue_measured_fraction_max 0.880
_diffrn_reflns_limit_h_max 8
_diffrn_reflns_limit_h_min -11
_diffrn_reflns_limit_k_max 18
_diffrn_reflns_limit_k_min -21
_diffrn_reflns_limit_l_max 24
_diffrn_reflns_limit_l_min -24
_diffrn_reflns_number 10152
_diffrn_reflns_point_group_measured_fraction_full 0.986
_diffrn_reflns_point_group_measured_fraction_max 0.880
_diffrn_reflns_theta_full 25.242
_diffrn_reflns_theta_max 33.092
_diffrn_reflns_theta_min 3.015
_diffrn_source 'fine-focus sealed X-ray tube'
_diffrn_source_type 'Enhance (Mo) X-ray Source'
_exptl_absorpt_coefficient_mu 1.388
_exptl_absorpt_correction_T_max 1.00000
_exptl_absorpt_correction_T_min 0.37117
_exptl_absorpt_correction_type multi-scan
_exptl_absorpt_process_details
;
CrysAlisPro 1.171.39.7e (Rigaku Oxford Diffraction, 2015)
Empirical absorption correction using spherical harmonics,
 implemented in SCALE3 ABSPACK scaling algorithm.
;
_exptl_crystal_density_diffrn 1.738
_exptl_crystal_description block
_exptl_crystal_F_000 976
_exptl_crystal_recrystallization_method 'Re-crystallisation from solvent: H2O'
_exptl_crystal_size_max 0.20
_exptl_crystal_size_mid 0.20
_exptl_crystal_size_min 0.18
_refine_diff_density_max 0.636
_refine_diff_density_min -0.854
_refine_diff_density_rms 0.106
_refine_ls_extinction_method none
_refine_ls_goodness_of_fit_ref 0.777
_refine_ls_hydrogen_treatment constr
_refine_ls_matrix_type full
_refine_ls_number_parameters 292
_refine_ls_number_reflns 6132
_refine_ls_number_restraints 0
_refine_ls_restrained_S_all 0.777
_refine_ls_R_factor_all 0.0728
_refine_ls_R_factor_gt 0.0403
_refine_ls_shift/su_max 0.001
_refine_ls_shift/su_mean 0.000
_refine_ls_structure_factor_coef Fsqd
_refine_ls_weighting_details 'w=1/[\s^2^(Fo^2^)+(0.0897P)^2^+0.7720P] where P=(Fo^2^+2Fc^2^)/3'
_refine_ls_weighting_scheme calc
_refine_ls_wR_factor_gt 0.1035
_refine_ls_wR_factor_ref 0.1328
_reflns_Friedel_coverage 0.000
_reflns_number_gt 4281
_reflns_number_total 6132
_reflns_threshold_expression 'I > 2\s(I)'
_cod_data_source_file d1ay01837j2.cif
_cod_data_source_block 7
_cod_depositor_comments 'Adding full bibliography for 1565406.cif.'
_cod_database_code 1565406
_shelx_shelxl_version_number 2014/7
_shelx_space_group_comment
;
The symmetry employed for this shelxl refinement is uniquely defined
by the following loop, which should always be used as a source of
symmetry information in preference to the above space-group names.
They are only intended as comments.
;
_reflns_odcompleteness_completeness 99.85
_reflns_odcompleteness_iscentric 1
_reflns_odcompleteness_theta 26.32
_olex2_refinement_description
;
1. Fixed Uiso
 At 1.2 times of:
  All C(H) groups
 At 1.5 times of:
  All O(H,H) groups
2.a Free rotating group:
 O5(H5a,H5b)
2.b Aromatic/amide H refined with riding coordinates:
 C15(H15), C13(H13), C10(H10), C16(H16), C8(H8), C4(H4), C5(H5), C19(H19),
 C21(H21), C22(H22), C20(H20)
;
_olex2_submission_special_instructions 'No special instructions were received'
_oxdiff_exptl_absorpt_empirical_details
;
Empirical correction (ABSPACK) includes:
- Absorption correction using spherical harmonics
- Frame scaling
- Detector area scaling
;
_oxdiff_exptl_absorpt_empirical_full_max 1.918
_oxdiff_exptl_absorpt_empirical_full_min 0.646

loop_
_space_group_symop_operation_xyz
'x, y, z'
'-x, y+1/2, -z+1/2'
'-x, -y, -z'
'x, -y-1/2, z-1/2'

loop_
_atom_site_label
_atom_site_type_symbol
_atom_site_fract_x
_atom_site_fract_y
_atom_site_fract_z
_atom_site_U_iso_or_equiv
_atom_site_adp_type
_atom_site_occupancy
_atom_site_site_symmetry_order
_atom_site_calc_flag
_atom_site_refinement_flags_posn
_atom_site_refinement_flags_adp
_atom_site_refinement_flags_occupancy
_atom_site_disorder_assembly
_atom_site_disorder_group
Zn1 Zn 0.70266(3) 0.55219(2) 0.12559(2) 0.01950(9) Uani 1 1 d . . . . .
O2 O 0.5754(2) 0.44355(11) 0.16068(11) 0.0261(3) Uani 1 1 d . . . . .
O3 O -0.0738(2) -0.05223(12) 0.70390(10) 0.0287(4) Uani 1 1 d . . . . .
N2 N 0.3065(2) 0.18743(13) 0.42881(10) 0.0212(4) Uani 1 1 d . . . . .
N1 N 0.4258(2) 0.14952(13) 0.30334(11) 0.0216(4) Uani 1 1 d . . . . .
N3 N 0.2527(2) 0.02232(13) 0.49202(10) 0.0208(4) Uani 1 1 d . . . . .
O4 O 0.1678(3) 0.01296(18) 0.77190(10) 0.0443(5) Uani 1 1 d . . . . .
O1 O 0.7622(3) 0.33191(15) 0.13840(13) 0.0436(5) Uani 1 1 d . . . . .
O5 O 1.0507(3) 0.21073(17) 0.18875(15) 0.0538(6) Uani 1 1 d . . . . .
H5A H 0.9560 0.2396 0.1888 0.081 Uiso 1 1 d G . . . .
H5B H 1.0500 0.1622 0.2191 0.081 Uiso 1 1 d G . . . .
C11 C 0.2526(3) 0.19570(15) 0.49760(12) 0.0199(4) Uani 1 1 d . . . . .
C2 C 0.5568(3) 0.28622(15) 0.21345(12) 0.0212(4) Uani 1 1 d . . . . .
C12 C 0.2234(3) 0.10100(16) 0.53381(12) 0.0192(4) Uani 1 1 d . . . . .
C14 C 0.1365(3) 0.00199(16) 0.63316(12) 0.0196(4) Uani 1 1 d . . . . .
C15 C 0.1700(3) -0.07925(17) 0.59058(13) 0.0248(4) Uani 1 1 d . . . . .
H15 H 0.1525 -0.1413 0.6084 0.030 Uiso 1 1 calc R . . . .
C13 C 0.1671(3) 0.09351(16) 0.60497(12) 0.0196(4) Uani 1 1 d . . . . .
H13 H 0.1500 0.1488 0.6334 0.024 Uiso 1 1 calc R . . . .
C7 C 0.3439(3) 0.26613(16) 0.39046(12) 0.0206(4) Uani 1 1 d . . . . .
C6 C 0.4141(3) 0.24446(15) 0.31857(12) 0.0197(4) Uani 1 1 d . . . . .
C10 C 0.2302(3) 0.28610(16) 0.52973(13) 0.0236(4) Uani 1 1 d . . . . .
H10 H 0.1931 0.2909 0.5776 0.028 Uiso 1 1 calc R . . . .
C3 C 0.4729(3) 0.31518(16) 0.27301(13) 0.0220(4) Uani 1 1 d . . . . .
C17 C 0.0734(3) -0.01070(16) 0.70956(12) 0.0218(4) Uani 1 1 d . . . . .
C16 C 0.2299(3) -0.06513(16) 0.52101(14) 0.0251(5) Uani 1 1 d . . . . .
H16 H 0.2553 -0.1192 0.4933 0.030 Uiso 1 1 calc R . . . .
C8 C 0.3229(3) 0.35835(16) 0.41909(13) 0.0248(4) Uani 1 1 d . . . . .
H8 H 0.3483 0.4124 0.3914 0.030 Uiso 1 1 calc R . . . .
N4 N 0.1798(3) 0.65605(17) 0.57533(15) 0.0400(5) Uani 1 1 d . . . . .
C4 C 0.5733(3) 0.18789(17) 0.19956(14) 0.0281(5) Uani 1 1 d . . . . .
H4 H 0.6309 0.1666 0.1608 0.034 Uiso 1 1 calc R . . . .
C1 C 0.6395(3) 0.35839(16) 0.16664(13) 0.0235(4) Uani 1 1 d . . . . .
C18 C 0.2358(3) 0.46793(17) 0.51959(14) 0.0251(4) Uani 1 1 d . . . . .
C9 C 0.2636(3) 0.36960(16) 0.48964(13) 0.0224(4) Uani 1 1 d . . . . .
C5 C 0.5022(3) 0.12207(17) 0.24467(14) 0.0262(5) Uani 1 1 d . . . . .
H5 H 0.5081 0.0564 0.2336 0.031 Uiso 1 1 calc R . . . .
C19 C 0.1934(4) 0.4829(2) 0.59369(15) 0.0341(6) Uani 1 1 d . . . . .
H19 H 0.1833 0.4306 0.6266 0.041 Uiso 1 1 calc R . . . .
C21 C 0.2428(5) 0.55053(18) 0.47370(19) 0.0420(7) Uani 1 1 d . . . . .
H21 H 0.2651 0.5451 0.4227 0.050 Uiso 1 1 calc R . . . .
C22 C 0.2162(5) 0.6412(2) 0.50455(19) 0.0465(7) Uani 1 1 d . . . . .
H22 H 0.2248 0.6951 0.4731 0.056 Uiso 1 1 calc R . . . .
C20 C 0.1664(4) 0.5766(2) 0.61793(17) 0.0391(6) Uani 1 1 d . . . . .
H20 H 0.1370 0.5845 0.6673 0.047 Uiso 1 1 calc R . . . .

loop_
_atom_site_aniso_label
_atom_site_aniso_U_11
_atom_site_aniso_U_22
_atom_site_aniso_U_33
_atom_site_aniso_U_23
_atom_site_aniso_U_13
_atom_site_aniso_U_12
Zn1 0.02628(14) 0.01454(14) 0.01979(13) 0.00173(9) 0.00966(10) 0.00082(9)
O2 0.0322(8) 0.0140(8) 0.0359(9) 0.0049(6) 0.0162(7) 0.0016(6)
O3 0.0267(8) 0.0342(10) 0.0252(8) 0.0088(7) 0.0056(6) -0.0075(7)
N2 0.0297(9) 0.0159(8) 0.0206(8) -0.0004(7) 0.0110(7) -0.0013(7)
N1 0.0287(9) 0.0144(8) 0.0245(8) 0.0000(7) 0.0122(7) -0.0023(7)
N3 0.0300(9) 0.0156(8) 0.0188(8) -0.0012(7) 0.0094(7) 0.0003(7)
O4 0.0453(11) 0.0680(15) 0.0211(8) -0.0084(9) 0.0106(8) -0.0248(11)
O1 0.0586(12) 0.0307(10) 0.0553(11) 0.0167(9) 0.0434(10) 0.0134(9)
O5 0.0538(14) 0.0476(14) 0.0673(15) 0.0300(12) 0.0292(12) 0.0104(11)
C11 0.0261(10) 0.0165(9) 0.0187(9) 0.0011(7) 0.0083(7) -0.0006(8)
C2 0.0285(10) 0.0150(10) 0.0223(9) 0.0018(8) 0.0102(8) -0.0013(8)
C12 0.0240(9) 0.0172(10) 0.0177(9) 0.0005(7) 0.0071(7) -0.0006(7)
C14 0.0224(9) 0.0198(10) 0.0175(8) 0.0011(7) 0.0060(7) -0.0027(8)
C15 0.0361(12) 0.0169(10) 0.0228(10) 0.0025(8) 0.0095(9) -0.0005(9)
C13 0.0263(10) 0.0153(10) 0.0188(8) -0.0015(7) 0.0082(7) -0.0012(8)
C7 0.0285(10) 0.0163(10) 0.0189(8) 0.0012(7) 0.0096(7) -0.0021(8)
C6 0.0261(10) 0.0157(9) 0.0192(9) 0.0018(7) 0.0087(7) -0.0004(8)
C10 0.0332(11) 0.0194(10) 0.0209(9) -0.0004(8) 0.0119(8) 0.0010(8)
C3 0.0290(10) 0.0162(10) 0.0233(9) 0.0024(8) 0.0110(8) -0.0011(8)
C17 0.0298(10) 0.0180(10) 0.0198(9) 0.0013(8) 0.0103(8) -0.0011(8)
C16 0.0404(13) 0.0144(10) 0.0228(10) -0.0015(8) 0.0121(9) 0.0010(9)
C8 0.0380(12) 0.0155(10) 0.0239(10) 0.0016(8) 0.0130(9) -0.0023(9)
N4 0.0511(14) 0.0252(12) 0.0439(13) -0.0072(10) 0.0109(11) 0.0015(10)
C4 0.0433(13) 0.0166(10) 0.0309(11) 0.0005(9) 0.0226(10) -0.0011(9)
C1 0.0329(11) 0.0189(10) 0.0218(9) 0.0043(8) 0.0126(8) 0.0001(8)
C18 0.0326(11) 0.0180(10) 0.0264(10) -0.0021(8) 0.0103(9) 0.0002(9)
C9 0.0305(11) 0.0150(10) 0.0234(10) -0.0011(8) 0.0092(8) 0.0006(8)
C5 0.0386(12) 0.0149(10) 0.0302(11) -0.0015(8) 0.0190(9) -0.0016(9)
C19 0.0517(16) 0.0254(13) 0.0276(12) -0.0020(10) 0.0134(11) 0.0012(11)
C21 0.075(2) 0.0193(12) 0.0378(14) 0.0000(10) 0.0261(14) 0.0008(12)
C22 0.077(2) 0.0184(12) 0.0479(16) 0.0012(12) 0.0213(16) 0.0008(13)
C20 0.0551(17) 0.0320(14) 0.0323(13) -0.0084(11) 0.0138(12) 0.0042(13)

loop_
_atom_type_symbol
_atom_type_description
_atom_type_scat_dispersion_real
_atom_type_scat_dispersion_imag
_atom_type_scat_source
C C 0.0033 0.0016 'International Tables Vol C Tables 4.2.6.8 and 6.1.1.4'
H H 0.0000 0.0000 'International Tables Vol C Tables 4.2.6.8 and 6.1.1.4'
N N 0.0061 0.0033 'International Tables Vol C Tables 4.2.6.8 and 6.1.1.4'
O O 0.0106 0.0060 'International Tables Vol C Tables 4.2.6.8 and 6.1.1.4'
Zn Zn 0.2839 1.4301 'International Tables Vol C Tables 4.2.6.8 and 6.1.1.4'

loop_
_geom_angle_atom_site_label_1
_geom_angle_atom_site_label_2
_geom_angle_atom_site_label_3
_geom_angle
_geom_angle_site_symmetry_1
_geom_angle_site_symmetry_3
_geom_angle_publ_flag
O2 Zn1 O3 103.59(8) . 4_665 ?
O2 Zn1 N2 147.97(7) . 2_655 ?
O2 Zn1 N1 88.29(7) . 2_655 ?
O2 Zn1 N3 109.55(7) . 2_655 ?
O3 Zn1 N2 104.15(8) 4_665 2_655 ?
O3 Zn1 N1 94.38(7) 4_665 2_655 ?
O3 Zn1 N3 109.45(7) 4_665 2_655 ?
N2 Zn1 N1 73.96(7) 2_655 2_655 ?
N2 Zn1 N3 75.54(7) 2_655 2_655 ?
N3 Zn1 N1 145.00(7) 2_655 2_655 ?
C1 O2 Zn1 120.34(15) . . ?
C17 O3 Zn1 135.86(15) . 4_466 ?
C11 N2 Zn1 118.87(14) . 2_645 ?
C7 N2 Zn1 119.99(14) . 2_645 ?
C7 N2 C11 120.56(18) . . ?
C6 N1 Zn1 115.42(14) . 2_645 ?
C5 N1 Zn1 125.44(15) . 2_645 ?
C5 N1 C6 119.00(19) . . ?
C12 N3 Zn1 114.99(14) . 2_645 ?
C16 N3 Zn1 125.67(14) . 2_645 ?
C16 N3 C12 118.72(18) . . ?
H5A O5 H5B 104.5 . . ?
N2 C11 C12 113.48(18) . . ?
N2 C11 C10 121.03(19) . . ?
C10 C11 C12 125.48(18) . . ?
C3 C2 C1 121.9(2) . . ?
C4 C2 C3 118.9(2) . . ?
C4 C2 C1 119.08(19) . . ?
N3 C12 C11 115.36(18) . . ?
N3 C12 C13 121.99(19) . . ?
C13 C12 C11 122.64(19) . . ?
C15 C14 C17 119.72(19) . . ?
C13 C14 C15 118.87(19) . . ?
C13 C14 C17 121.39(19) . . ?
C14 C15 H15 120.8 . . ?
C16 C15 C14 118.3(2) . . ?
C16 C15 H15 120.8 . . ?
C12 C13 C14 119.0(2) . . ?
C12 C13 H13 120.5 . . ?
C14 C13 H13 120.5 . . ?
N2 C7 C6 113.90(18) . . ?
N2 C7 C8 121.16(19) . . ?
C8 C7 C6 124.90(19) . . ?
N1 C6 C7 114.27(18) . . ?
N1 C6 C3 122.08(19) . . ?
C3 C6 C7 123.55(19) . . ?
C11 C10 H10 120.2 . . ?
C11 C10 C9 119.54(19) . . ?
C9 C10 H10 120.2 . . ?
C6 C3 C2 118.6(2) . . ?
O3 C17 C14 116.65(19) . . ?
O4 C17 O3 124.6(2) . . ?
O4 C17 C14 118.6(2) . . ?
N3 C16 C15 123.1(2) . . ?
N3 C16 H16 118.5 . . ?
C15 C16 H16 118.5 . . ?
C7 C8 H8 120.1 . . ?
C7 C8 C9 119.7(2) . . ?
C9 C8 H8 120.1 . . ?
C22 N4 C20 115.6(2) . . ?
C2 C4 H4 120.6 . . ?
C5 C4 C2 118.7(2) . . ?
C5 C4 H4 120.6 . . ?
O2 C1 C2 116.09(19) . . ?
O1 C1 O2 125.2(2) . . ?
O1 C1 C2 118.7(2) . . ?
C19 C18 C9 122.1(2) . . ?
C21 C18 C9 121.8(2) . . ?
C21 C18 C19 116.0(2) . . ?
C10 C9 C8 117.9(2) . . ?
C10 C9 C18 121.9(2) . . ?
C8 C9 C18 120.2(2) . . ?
N1 C5 C4 122.4(2) . . ?
N1 C5 H5 118.8 . . ?
C4 C5 H5 118.8 . . ?
C18 C19 H19 120.3 . . ?
C20 C19 C18 119.4(2) . . ?
C20 C19 H19 120.3 . . ?
C18 C21 H21 120.2 . . ?
C18 C21 C22 119.6(3) . . ?
C22 C21 H21 120.2 . . ?
N4 C22 C21 124.7(3) . . ?
N4 C22 H22 117.7 . . ?
C21 C22 H22 117.7 . . ?
N4 C20 C19 124.6(2) . . ?
N4 C20 H20 117.7 . . ?
C19 C20 H20 117.7 . . ?

loop_
_geom_bond_atom_site_label_1
_geom_bond_atom_site_label_2
_geom_bond_distance
_geom_bond_site_symmetry_2
_geom_bond_publ_flag
Zn1 O2 1.9711(16) . ?
Zn1 O3 1.9840(17) 4_665 ?
Zn1 N2 2.0821(18) 2_655 ?
Zn1 N1 2.2020(18) 2_655 ?
Zn1 N3 2.1589(18) 2_655 ?
O2 C1 1.277(3) . ?
O3 Zn1 1.9839(17) 4_466 ?
O3 C17 1.285(3) . ?
N2 Zn1 2.0821(18) 2_645 ?
N2 C11 1.341(3) . ?
N2 C7 1.336(3) . ?
N1 Zn1 2.2019(18) 2_645 ?
N1 C6 1.344(3) . ?
N1 C5 1.334(3) . ?
N3 Zn1 2.1590(18) 2_645 ?
N3 C12 1.348(3) . ?
N3 C16 1.333(3) . ?
O4 C17 1.213(3) . ?
O1 C1 1.230(3) . ?
O5 H5A 0.8497 . ?
O5 H5B 0.8496 . ?
C11 C12 1.486(3) . ?
C11 C10 1.391(3) . ?
C2 C3 1.389(3) . ?
C2 C4 1.390(3) . ?
C2 C1 1.513(3) . ?
C12 C13 1.388(3) . ?
C14 C15 1.394(3) . ?
C14 C13 1.393(3) . ?
C14 C17 1.507(3) . ?
C15 H15 0.9300 . ?
C15 C16 1.387(3) . ?
C13 H13 0.9300 . ?
C7 C6 1.485(3) . ?
C7 C8 1.387(3) . ?
C6 C3 1.391(3) . ?
C10 H10 0.9300 . ?
C10 C9 1.396(3) . ?
C16 H16 0.9300 . ?
C8 H8 0.9300 . ?
C8 C9 1.395(3) . ?
N4 C22 1.321(4) . ?
N4 C20 1.334(4) . ?
C4 H4 0.9300 . ?
C4 C5 1.387(3) . ?
C18 C9 1.485(3) . ?
C18 C19 1.396(3) . ?
C18 C21 1.393(3) . ?
C5 H5 0.9300 . ?
C19 H19 0.9300 . ?
C19 C20 1.390(4) . ?
C21 H21 0.9300 . ?
C21 C22 1.392(4) . ?
C22 H22 0.9300 . ?
C20 H20 0.9300 . ?
